data_9013552
loop_
_publ_author_name
'Luo, Y.'
'Hughes, J. M.'
'Rakovan, J.'
'Pan, Y.'

_publ_section_title
;
 Site preference of U and Th in Cl, F, and Sr apatites
 Locality: synthetic
 Note: ThSrFAP
;
_journal_name_full 'American Mineralogist'
_journal_page_first 345
_journal_page_last 351
_journal_paper_doi 10.2138/am.2009.3026
_journal_volume 94
_journal_year 2009
_chemical_formula_structural Sr5(PO4)3F
_chemical_formula_sum 'F O12 P3 Sr4.965 Th0.035'
_chemical_name_mineral Stronadelphite
_space_group_IT_number 176
_symmetry_space_group_name_Hall '-P 6c'
_symmetry_space_group_name_H-M 'P 63/m'
_cell_angle_alpha 90
_cell_angle_beta 90
_cell_angle_gamma 120
_cell_length_a 9.7038
_cell_length_b 9.7038
_cell_length_c 7.2723
_cell_formula_units_Z 2
_cell_volume 593.043
_exptl_crystal_density_diffrn 4.184
_cod_original_formula_sum '(Sr4.965 Th.035) P3 O12 F'
_cod_database_code 9013552

loop_
_symmetry_equiv_pos_as_xyz
x,y,z
-x+y,-x,1/2-z
x-y,x,1/2+z
y,-x+y,-z
-y,x-y,z
x,y,1/2-z
-x,-y,1/2+z
x-y,x,-z
-x+y,-x,z
-y,x-y,1/2-z
y,-x+y,1/2+z
-x,-y,-z

loop_
_atom_site_aniso_label
_atom_site_aniso_U_11
_atom_site_aniso_U_22
_atom_site_aniso_U_33
_atom_site_aniso_U_12
_atom_site_aniso_U_13
_atom_site_aniso_U_23
Sr1 0.01100 0.01100 0.00600 0.00550 0.00000 0.00000
Th1 0.01100 0.01100 0.00600 0.00550 0.00000 0.00000
Sr2 0.00920 0.00790 0.00830 0.00450 0.00000 0.00000
Th2 0.00920 0.00790 0.00830 0.00450 0.00000 0.00000
P 0.00830 0.00670 0.00700 0.00430 0.00000 0.00000
O1 0.01580 0.01080 0.01250 0.00900 0.00000 0.00000
O2 0.00890 0.01230 0.01550 0.00370 0.00000 0.00000
O3 0.02210 0.01310 0.00960 0.00980 0.00590 0.00330
F 0.01290 0.01290 0.05460 0.00650 0.00000 0.00000

loop_
_atom_site_label
_atom_site_fract_x
_atom_site_fract_y
_atom_site_fract_z
_atom_site_occupancy
_atom_site_U_iso_or_equiv
Sr1 0.66667 0.33333 -0.00033 0.99300 0.00940
Th1 0.66667 0.33333 -0.00033 0.00700 0.00940
Sr2 0.76004 0.01439 0.25000 0.99300 0.00840
Th2 0.76004 0.01438 0.25000 0.00700 0.00840
P 0.60041 0.63115 0.25000 1.00000 0.00710
O1 0.66980 0.51890 0.25000 1.00000 0.01200
O2 0.41770 0.53600 0.25000 1.00000 0.01290
O3 0.65620 0.73890 0.07880 1.00000 0.01450
F 0.00000 0.00000 0.25000 1.00000 0.02670

loop_
_cod_related_entry_id
_cod_related_entry_database
_cod_related_entry_code
1 AMCSD 0004841
2 AMCSD 0004846

loop_
_[local]_alternative_name_id
_[local]_alternative_name_type
_[local]_alternative_name_source
_[local]_alternative_name_source_id
_[local]_alternative_name_value
1 mineral AMCSD 0004841 "Stronadelphite"
2 mineral AMCSD 0004846 "Apatite-(SrF)"

_database_code_amcsd 0004841
